data_1555652
loop_
_publ_author_name
'Shu, Wen-Ming'
'Zheng, Kai-Lu'
'Ma, Jun-Rui'
'Wu, An-Xin'

_publ_section_title
;
 Transition-Metal-Free Coupling Annulation of Arynes with Ketones and
 Alkynoates: Assembly of Functionalized Naphthalenes.
;
_journal_issue 15
_journal_name_full 'Organic letters'
_journal_page_first 3762
_journal_page_last 3765
_journal_paper_doi 10.1021/acs.orglett.6b01782
_journal_volume 18
_journal_year 2016
_chemical_formula_sum 'C19 H18 O5'
_chemical_formula_weight 326.33
_space_group_IT_number 14
_space_group_name_Hall '-P 2ybc'
_space_group_name_H-M_alt 'P 1 21/c 1'
_symmetry_cell_setting monoclinic
_symmetry_space_group_name_H-M 'P 1 21/c 1'
_atom_sites_solution_hydrogens geom
_atom_sites_solution_primary direct
_atom_sites_solution_secondary difmap
_audit_creation_method SHELXL-97
_cell_angle_alpha 90.00
_cell_angle_beta 103.506(2)
_cell_angle_gamma 90.00
_cell_formula_units_Z 4
_cell_length_a 8.4205(9)
_cell_length_b 19.329(2)
_cell_length_c 10.1617(11)
_cell_measurement_reflns_used 5787
_cell_measurement_temperature 296(2)
_cell_measurement_theta_max 31.68
_cell_measurement_theta_min 2.31
_cell_volume 1608.2(3)
_computing_cell_refinement 'Bruker SAINT'
_computing_data_collection 'Bruker APEX2'
_computing_data_reduction 'Bruker SAINT'
_computing_molecular_graphics 'Bruker SHELXTL'
_computing_publication_material 'Bruker SHELXTL'
_computing_structure_refinement 'SHELXL-97 (Sheldrick, 2008)'
_computing_structure_solution 'SHELXS-97 (Sheldrick, 2008)'
_diffrn_ambient_temperature 296(2)
_diffrn_measured_fraction_theta_full 0.999
_diffrn_measured_fraction_theta_max 0.999
_diffrn_measurement_device_type 'Bruker APEX-II CCD'
_diffrn_measurement_method '\f and \w scans'
_diffrn_radiation_monochromator graphite
_diffrn_radiation_source 'fine-focus sealed tube'
_diffrn_radiation_type MoK\a
_diffrn_radiation_wavelength 0.71073
_diffrn_reflns_av_R_equivalents 0.0235
_diffrn_reflns_av_sigmaI/netI 0.0266
_diffrn_reflns_limit_h_max 11
_diffrn_reflns_limit_h_min -11
_diffrn_reflns_limit_k_max 27
_diffrn_reflns_limit_k_min -26
_diffrn_reflns_limit_l_max 13
_diffrn_reflns_limit_l_min -14
_diffrn_reflns_number 16247
_diffrn_reflns_theta_full 30.00
_diffrn_reflns_theta_max 30.00
_diffrn_reflns_theta_min 2.11
_exptl_absorpt_coefficient_mu 0.098
_exptl_absorpt_correction_T_max 0.9903
_exptl_absorpt_correction_T_min 0.9884
_exptl_absorpt_correction_type none
_exptl_crystal_colour yellow
_exptl_crystal_density_diffrn 1.348
_exptl_crystal_density_method 'not measured'
_exptl_crystal_description block
_exptl_crystal_F_000 688
_exptl_crystal_size_max 0.12
_exptl_crystal_size_mid 0.10
_exptl_crystal_size_min 0.10
_refine_diff_density_max 0.289
_refine_diff_density_min -0.189
_refine_diff_density_rms 0.040
_refine_ls_extinction_coef 0.0040(15)
_refine_ls_extinction_expression Fc^*^=kFc[1+0.001xFc^2^\l^3^/sin(2\q)]^-1/4^
_refine_ls_extinction_method SHELXL
_refine_ls_goodness_of_fit_ref 1.081
_refine_ls_hydrogen_treatment mixed
_refine_ls_matrix_type full
_refine_ls_number_parameters 250
_refine_ls_number_reflns 4690
_refine_ls_number_restraints 28
_refine_ls_restrained_S_all 1.086
_refine_ls_R_factor_all 0.0592
_refine_ls_R_factor_gt 0.0438
_refine_ls_shift/su_max 0.001
_refine_ls_shift/su_mean 0.000
_refine_ls_structure_factor_coef Fsqd
_refine_ls_weighting_details 'calc w=1/[\s^2^(Fo^2^)+(0.0778P)^2^+0.1700P] where P=(Fo^2^+2Fc^2^)/3'
_refine_ls_weighting_scheme calc
_refine_ls_wR_factor_gt 0.1318
_refine_ls_wR_factor_ref 0.1468
_reflns_number_gt 3564
_reflns_number_total 4690
_reflns_threshold_expression >2sigma(I)
_cod_data_source_file ol6b01782_si_002.cif
_cod_data_source_block mo_150311b_0m
_cod_depositor_comments
;
The following automatic conversions were performed:

data item '_symmetry_cell_setting' value 'Monoclinic' was changed to
'monoclinic' in accordance with the
/home/saulius/struct/COD-crude-data/automatic-downloads/DataCite-retrospective/ACS/depositions/lib/dictionaries/cif_core.dic
dictionary named 'cif_core.dic' version 2.4.2 last updated on
2011-04-26.

Automatic conversion script
Id: cif_fix_values 6909 2019-04-08 15:41:33Z antanas 
;
_cod_original_sg_symbol_H-M P2(1)/c
_cod_database_code 1555652

loop_
_symmetry_equiv_pos_as_xyz
'x, y, z'
'-x, y+1/2, -z+1/2'
'-x, -y, -z'
'x, -y-1/2, z-1/2'

loop_
_atom_site_label
_atom_site_type_symbol
_atom_site_fract_x
_atom_site_fract_y
_atom_site_fract_z
_atom_site_U_iso_or_equiv
_atom_site_adp_type
_atom_site_occupancy
_atom_site_symmetry_multiplicity
_atom_site_calc_flag
_atom_site_refinement_flags
_atom_site_disorder_assembly
_atom_site_disorder_group
C1 C 0.6282(4) 0.26140(15) 0.4514(4) 0.0720(9) Uani 0.781(5) 1 d PD A 1
H1A H 0.6716 0.2590 0.5474 0.108 Uiso 0.781(5) 1 calc PR A 1
H1B H 0.6205 0.2156 0.4139 0.108 Uiso 0.781(5) 1 calc PR A 1
H1C H 0.5217 0.2821 0.4331 0.108 Uiso 0.781(5) 1 calc PR A 1
C2 C 0.7406(2) 0.30502(8) 0.3875(2) 0.0493(6) Uani 0.781(5) 1 d PD A 1
H2 H 0.6989 0.3039 0.2891 0.059 Uiso 0.781(5) 1 calc PR A 1
C3 C 0.9157(3) 0.27719(19) 0.4206(4) 0.0560(8) Uani 0.781(5) 1 d PDU A 1
H3A H 0.9559 0.2752 0.5181 0.067 Uiso 0.781(5) 1 calc PR A 1
H3B H 0.9154 0.2305 0.3858 0.067 Uiso 0.781(5) 1 calc PR A 1
C1' C 0.6832(14) 0.2628(6) 0.5191(12) 0.074(3) Uani 0.219(5) 1 d PD A 2
H1'1 H 0.5776 0.2775 0.4684 0.112 Uiso 0.219(5) 1 calc PR A 2
H1'2 H 0.6884 0.2671 0.6142 0.112 Uiso 0.219(5) 1 calc PR A 2
H1'3 H 0.7007 0.2155 0.4981 0.112 Uiso 0.219(5) 1 calc PR A 2
C2' C 0.8139(8) 0.3078(3) 0.4823(8) 0.052(2) Uani 0.219(5) 1 d PD A 2
H2' H 0.9018 0.3141 0.5637 0.062 Uiso 0.219(5) 1 calc PR A 2
C3' C 0.8871(14) 0.2765(7) 0.3730(11) 0.059(3) Uani 0.219(5) 1 d PDU A 2
H3'1 H 0.9233 0.2296 0.3970 0.070 Uiso 0.219(5) 1 calc PR A 2
H3'2 H 0.8065 0.2754 0.2874 0.070 Uiso 0.219(5) 1 calc PR A 2
C4 C 1.02985(16) 0.32122(6) 0.36125(14) 0.0457(3) Uani 1 1 d D . .
C5 C 0.98521(13) 0.39487(5) 0.32919(11) 0.0358(2) Uani 1 1 d . A .
C6 C 0.85431(13) 0.42387(6) 0.37023(11) 0.0353(2) Uani 1 1 d D . .
C7 C 0.74496(15) 0.37961(6) 0.43370(14) 0.0434(3) Uani 1 1 d D A .
H7A H 0.6351 0.3983 0.4105 0.052 Uiso 0.781(5) 1 calc PR A 1
H7B H 0.7833 0.3813 0.5314 0.052 Uiso 0.781(5) 1 calc PR A 1
H7C H 0.6422 0.3734 0.3687 0.052 Uiso 0.219(5) 1 d PR A 2
H7D H 0.7230 0.4046 0.5105 0.052 Uiso 0.219(5) 1 d PR A 2
C8 C 0.82119(14) 0.49610(6) 0.34960(11) 0.0360(2) Uani 1 1 d . A .
C9 C 0.68963(16) 0.52839(7) 0.39162(15) 0.0480(3) Uani 1 1 d . . .
H9 H 0.6262 0.5026 0.4372 0.058 Uiso 1 1 calc R A .
C10 C 0.65508(19) 0.59672(8) 0.36604(17) 0.0577(4) Uani 1 1 d . A .
H10 H 0.5687 0.6170 0.3945 0.069 Uiso 1 1 calc R . .
C11 C 0.74831(19) 0.63627(7) 0.29759(18) 0.0578(4) Uani 1 1 d . . .
H11 H 0.7223 0.6826 0.2791 0.069 Uiso 1 1 calc R A .
C12 C 0.87753(17) 0.60766(6) 0.25743(15) 0.0489(3) Uani 1 1 d . A .
H12 H 0.9388 0.6348 0.2121 0.059 Uiso 1 1 calc R . .
C13 C 0.91943(14) 0.53727(6) 0.28394(12) 0.0367(2) Uani 1 1 d . . .
C14 C 1.05299(14) 0.50546(6) 0.24188(11) 0.0365(2) Uani 1 1 d . A .
C15 C 1.08437(13) 0.43617(6) 0.26350(11) 0.0361(2) Uani 1 1 d . . .
C16 C 1.16187(16) 0.54911(6) 0.17837(13) 0.0418(3) Uani 1 1 d . . .
C17 C 1.3088(2) 0.55419(9) 0.00924(17) 0.0653(4) Uani 1 1 d . . .
H17A H 1.2636 0.5972 -0.0296 0.098 Uiso 1 1 calc R A .
H17B H 1.3350 0.5256 -0.0601 0.098 Uiso 1 1 calc R . .
H17C H 1.4062 0.5631 0.0780 0.098 Uiso 1 1 calc R . .
C18 C 1.22970(14) 0.40540(6) 0.22280(13) 0.0402(3) Uani 1 1 d . A .
C19 C 1.32102(19) 0.33016(8) 0.07662(17) 0.0588(4) Uani 1 1 d . A .
H19A H 1.3869 0.3640 0.0450 0.088 Uiso 1 1 calc R . .
H19B H 1.2794 0.2976 0.0057 0.088 Uiso 1 1 calc R . .
H19C H 1.3862 0.3063 0.1533 0.088 Uiso 1 1 calc R . .
O1 O 1.21730(14) 0.60423(5) 0.22076(11) 0.0609(3) Uani 1 1 d . A .
O2 O 1.19163(12) 0.51927(5) 0.06826(9) 0.0485(2) Uani 1 1 d . A .
O3 O 1.36754(11) 0.41969(6) 0.27738(12) 0.0594(3) Uani 1 1 d . . .
O4 O 1.18698(11) 0.36412(5) 0.11549(10) 0.0464(2) Uani 1 1 d . . .
O5 O 1.16026(14) 0.29804(5) 0.35032(13) 0.0653(3) Uani 1 1 d . A .

loop_
_atom_site_aniso_label
_atom_site_aniso_U_11
_atom_site_aniso_U_22
_atom_site_aniso_U_33
_atom_site_aniso_U_23
_atom_site_aniso_U_13
_atom_site_aniso_U_12
C1 0.0656(16) 0.0526(12) 0.106(3) 0.0111(16) 0.0359(17) -0.0115(11)
C2 0.0466(10) 0.0429(9) 0.0594(13) 0.0010(7) 0.0143(9) -0.0077(7)
C3 0.0520(13) 0.0390(11) 0.080(2) 0.0144(14) 0.0220(14) 0.0037(9)
C1' 0.085(7) 0.062(5) 0.076(7) 0.009(5) 0.019(5) -0.029(5)
C2' 0.054(4) 0.040(3) 0.064(5) 0.007(3) 0.021(4) -0.003(2)
C3' 0.070(6) 0.037(4) 0.065(6) 0.006(4) 0.009(4) -0.002(4)
C4 0.0472(6) 0.0384(6) 0.0529(7) 0.0033(5) 0.0145(5) 0.0059(5)
C5 0.0349(5) 0.0343(5) 0.0377(5) -0.0003(4) 0.0073(4) 0.0012(4)
C6 0.0338(5) 0.0380(5) 0.0338(5) -0.0016(4) 0.0068(4) -0.0006(4)
C7 0.0409(6) 0.0436(6) 0.0481(7) 0.0026(5) 0.0152(5) -0.0013(5)
C8 0.0343(5) 0.0371(5) 0.0362(5) -0.0033(4) 0.0075(4) 0.0013(4)
C9 0.0434(6) 0.0471(6) 0.0570(8) -0.0047(5) 0.0192(6) 0.0035(5)
C10 0.0522(8) 0.0517(7) 0.0733(10) -0.0078(7) 0.0227(7) 0.0129(6)
C11 0.0629(9) 0.0393(7) 0.0718(10) -0.0004(6) 0.0173(7) 0.0119(6)
C12 0.0525(7) 0.0383(6) 0.0566(8) 0.0031(5) 0.0143(6) 0.0033(5)
C13 0.0371(5) 0.0356(5) 0.0367(5) -0.0026(4) 0.0072(4) 0.0013(4)
C14 0.0365(5) 0.0381(5) 0.0351(5) -0.0015(4) 0.0087(4) -0.0017(4)
C15 0.0326(5) 0.0399(5) 0.0353(5) -0.0030(4) 0.0071(4) 0.0012(4)
C16 0.0421(6) 0.0441(6) 0.0402(6) 0.0002(5) 0.0114(5) -0.0021(5)
C17 0.0658(9) 0.0848(11) 0.0528(8) -0.0073(7) 0.0292(7) -0.0231(8)
C18 0.0360(6) 0.0406(6) 0.0447(6) -0.0016(5) 0.0111(5) 0.0011(4)
C19 0.0589(8) 0.0577(8) 0.0672(9) -0.0124(7) 0.0296(7) 0.0067(6)
O1 0.0724(7) 0.0508(6) 0.0669(7) -0.0125(5) 0.0313(6) -0.0201(5)
O2 0.0492(5) 0.0568(5) 0.0431(5) -0.0058(4) 0.0180(4) -0.0115(4)
O3 0.0350(5) 0.0692(7) 0.0705(7) -0.0158(5) 0.0050(4) 0.0020(4)
O4 0.0423(5) 0.0487(5) 0.0504(5) -0.0111(4) 0.0152(4) -0.0002(4)
O5 0.0630(6) 0.0516(6) 0.0900(8) 0.0182(5) 0.0359(6) 0.0212(5)

loop_
_atom_type_symbol
_atom_type_description
_atom_type_scat_dispersion_real
_atom_type_scat_dispersion_imag
_atom_type_scat_source
C C 0.0033 0.0016 'International Tables Vol C Tables 4.2.6.8 and 6.1.1.4'
H H 0.0000 0.0000 'International Tables Vol C Tables 4.2.6.8 and 6.1.1.4'
O O 0.0106 0.0060 'International Tables Vol C Tables 4.2.6.8 and 6.1.1.4'

loop_
_geom_angle_atom_site_label_1
_geom_angle_atom_site_label_2
_geom_angle_atom_site_label_3
_geom_angle
C7 C2 C1 111.60(17)
C7 C2 C3 108.3(2)
C1 C2 C3 112.0(2)
C7 C2 H2 108.3
C1 C2 H2 108.3
C3 C2 H2 108.3
C7 C2 H7C 36.8
C1 C2 H7C 99.1
C3 C2 H7C 142.0
H2 C2 H7C 80.7
C4 C3 C2 112.6(2)
C4 C3 H3A 109.1
C2 C3 H3A 109.1
C4 C3 H3B 109.1
C2 C3 H3B 109.1
H3A C3 H3B 107.8
C2' C1' H1'1 109.5
C2' C1' H1'2 109.5
H1'1 C1' H1'2 109.5
C2' C1' H1'3 109.5
H1'1 C1' H1'3 109.5
H1'2 C1' H1'3 109.5
C3' C2' C1' 113.3(7)
C3' C2' C7 108.1(7)
C1' C2' C7 110.8(6)
C3' C2' H2' 108.2
C1' C2' H2' 108.2
C7 C2' H2' 108.2
C4 C3' C2' 107.3(7)
C4 C3' H3'1 110.3
C2' C3' H3'1 110.3
C4 C3' H3'2 110.3
C2' C3' H3'2 110.3
H3'1 C3' H3'2 108.5
O5 C4 C5 121.33(11)
O5 C4 C3' 123.4(5)
C5 C4 C3' 113.6(6)
O5 C4 C3 120.11(16)
C5 C4 C3 118.31(16)
C3' C4 C3 18.6(4)
C6 C5 C15 120.51(10)
C6 C5 C4 119.95(10)
C15 C5 C4 119.43(10)
C5 C6 C8 119.53(10)
C5 C6 C7 120.51(10)
C8 C6 C7 119.95(10)
C6 C7 C2 112.38(11)
C6 C7 C2' 115.2(2)
C2 C7 C2' 38.9(3)
C6 C7 H7A 109.1
C2 C7 H7A 109.1
C2' C7 H7A 132.9
C6 C7 H7B 109.1
C2 C7 H7B 109.1
C2' C7 H7B 72.1
H7A C7 H7B 107.9
C6 C7 H7C 108.5
C2 C7 H7C 73.5
C2' C7 H7C 108.5
H7A C7 H7C 39.5
H7B C7 H7C 137.3
C6 C7 H7D 108.1
C2 C7 H7D 136.6
C2' C7 H7D 108.6
H7A C7 H7D 70.1
H7B C7 H7D 40.7
H7C C7 H7D 107.6
C9 C8 C13 118.36(10)
C9 C8 C6 121.59(10)
C13 C8 C6 120.04(9)
C10 C9 C8 120.96(12)
C10 C9 H9 119.5
C8 C9 H9 119.5
C9 C10 C11 120.44(12)
C9 C10 H10 119.8
C11 C10 H10 119.8
C12 C11 C10 120.57(12)
C12 C11 H11 119.7
C10 C11 H11 119.7
C11 C12 C13 120.86(12)
C11 C12 H12 119.6
C13 C12 H12 119.6
C12 C13 C8 118.75(10)
C12 C13 C14 122.29(11)
C8 C13 C14 118.91(10)
C15 C14 C13 120.43(10)
C15 C14 C16 120.26(10)
C13 C14 C16 119.28(10)
C14 C15 C5 120.55(10)
C14 C15 C18 118.74(10)
C5 C15 C18 120.65(10)
O1 C16 O2 123.42(11)
O1 C16 C14 124.77(11)
O2 C16 C14 111.81(10)
O2 C17 H17A 109.5
O2 C17 H17B 109.5
H17A C17 H17B 109.5
O2 C17 H17C 109.5
H17A C17 H17C 109.5
H17B C17 H17C 109.5
O3 C18 O4 124.45(11)
O3 C18 C15 123.05(11)
O4 C18 C15 112.40(10)
O4 C19 H19A 109.5
O4 C19 H19B 109.5
H19A C19 H19B 109.5
O4 C19 H19C 109.5
H19A C19 H19C 109.5
H19B C19 H19C 109.5
C16 O2 C17 115.39(11)
C18 O4 C19 114.79(10)

loop_
_geom_bond_atom_site_label_1
_geom_bond_atom_site_label_2
_geom_bond_distance
C1 C2 1.521(3)
C1 H1A 0.9600
C1 H1B 0.9600
C1 H1C 0.9600
C2 C7 1.514(2)
C2 C3 1.531(3)
C2 H2 0.9800
C3 C4 1.511(3)
C3 H3A 0.9700
C3 H3B 0.9700
C1' C2' 1.517(7)
C1' H1'1 0.9600
C1' H1'2 0.9600
C1' H1'3 0.9600
C2' C3' 1.516(9)
C2' C7 1.541(5)
C2' H2' 0.9800
C3' C4 1.507(9)
C3' H3'1 0.9700
C3' H3'2 0.9700
C4 O5 1.2149(15)
C4 C5 1.4889(16)
C5 C6 1.3848(15)
C5 C15 1.4285(15)
C6 C8 1.4296(15)
C6 C7 1.5077(15)
C7 H7A 0.9700
C7 H7B 0.9700
C7 H7C 0.9658
C7 H7D 0.9720
C8 C9 1.4213(16)
C8 C13 1.4215(16)
C9 C10 1.364(2)
C9 H9 0.9300
C10 C11 1.393(2)
C10 H10 0.9300
C11 C12 1.3652(19)
C11 H11 0.9300
C12 C13 1.4156(17)
C12 H12 0.9300
C13 C14 1.4317(15)
C14 C15 1.3729(16)
C14 C16 1.4985(16)
C15 C18 1.5030(15)
C16 O1 1.2019(15)
C16 O2 1.3336(15)
C17 O2 1.4373(16)
C17 H17A 0.9600
C17 H17B 0.9600
C17 H17C 0.9600
C18 O3 1.1960(15)
C18 O4 1.3310(15)
C19 O4 1.4384(15)
C19 H19A 0.9600
C19 H19B 0.9600
C19 H19C 0.9600

loop_
_geom_torsion_atom_site_label_1
_geom_torsion_atom_site_label_2
_geom_torsion_atom_site_label_3
_geom_torsion_atom_site_label_4
_geom_torsion
C7 C2 C3 C4 -54.8(3)
C1 C2 C3 C4 -178.3(3)
C1' C2' C3' C4 -172.0(8)
C7 C2' C3' C4 64.8(10)
C2' C3' C4 O5 136.8(7)
C2' C3' C4 C5 -57.9(9)
C2' C3' C4 C3 51.1(13)
C2 C3 C4 O5 -162.4(2)
C2 C3 C4 C5 23.2(4)
C2 C3 C4 C3' -56.6(18)
O5 C4 C5 C6 -165.72(13)
C3' C4 C5 C6 28.6(4)
C3 C4 C5 C6 8.6(2)
O5 C4 C5 C15 10.44(19)
C3' C4 C5 C15 -155.2(4)
C3 C4 C5 C15 -175.2(2)
C15 C5 C6 C8 -1.62(17)
C4 C5 C6 C8 174.50(10)
C15 C5 C6 C7 177.15(10)
C4 C5 C6 C7 -6.73(17)
C5 C6 C7 C2 -27.16(17)
C8 C6 C7 C2 151.60(13)
C5 C6 C7 C2' 15.4(4)
C8 C6 C7 C2' -165.9(4)
C1 C2 C7 C6 -179.35(18)
C3 C2 C7 C6 56.9(2)
C1 C2 C7 C2' 77.7(4)
C3 C2 C7 C2' -46.0(4)
C3' C2' C7 C6 -44.5(7)
C1' C2' C7 C6 -169.2(5)
C3' C2' C7 C2 50.5(5)
C1' C2' C7 C2 -74.2(6)
C5 C6 C8 C9 -179.14(11)
C7 C6 C8 C9 2.08(17)
C5 C6 C8 C13 1.77(16)
C7 C6 C8 C13 -177.00(11)
C13 C8 C9 C10 2.0(2)
C6 C8 C9 C10 -177.13(13)
C8 C9 C10 C11 0.2(2)
C9 C10 C11 C12 -1.3(3)
C10 C11 C12 C13 0.2(2)
C11 C12 C13 C8 2.0(2)
C11 C12 C13 C14 179.27(13)
C9 C8 C13 C12 -2.99(17)
C6 C8 C13 C12 176.13(11)
C9 C8 C13 C14 179.61(11)
C6 C8 C13 C14 -1.28(16)
C12 C13 C14 C15 -176.65(12)
C8 C13 C14 C15 0.66(17)
C12 C13 C14 C16 5.49(17)
C8 C13 C14 C16 -177.20(10)
C13 C14 C15 C5 -0.50(17)
C16 C14 C15 C5 177.33(11)
C13 C14 C15 C18 -177.61(10)
C16 C14 C15 C18 0.23(16)
C6 C5 C15 C14 1.00(17)
C4 C5 C15 C14 -175.14(11)
C6 C5 C15 C18 178.05(10)
C4 C5 C15 C18 1.91(16)
C15 C14 C16 O1 -132.13(14)
C13 C14 C16 O1 45.74(19)
C15 C14 C16 O2 47.49(15)
C13 C14 C16 O2 -134.65(12)
C14 C15 C18 O3 67.30(17)
C5 C15 C18 O3 -109.80(15)
C14 C15 C18 O4 -109.11(12)
C5 C15 C18 O4 73.79(14)
O1 C16 O2 C17 5.9(2)
C14 C16 O2 C17 -173.70(12)
O3 C18 O4 C19 6.97(19)
C15 C18 O4 C19 -176.68(11)
